data_1542056
loop_
_publ_author_name
'Maslenikova, A.V.'
'Zaitsev, V.N.'
'Rozhdestvenskaya, I.V.'

_publ_section_title
;
 Refinement of the structures of high-calcium monoclinic pyroxenes
;
_journal_name_full Kristallografiya
_journal_page_first 266
_journal_page_last 273
_journal_volume 23
_journal_year 1978
_chemical_formula_sum 'Al0.06 Ca0.79 Fe0.68 Mg0.47 O6 Si2'
_chemical_name_systematic 'Ca.79 Al.06 Fe.08 Mg.47 Fe.60 Si2 O6'
_space_group_IT_number 15
_symmetry_space_group_name_Hall '-C 2yc'
_symmetry_space_group_name_H-M 'C 1 2/c 1'
_cell_angle_alpha 90
_cell_angle_beta 105.7
_cell_angle_gamma 90
_cell_formula_units_Z 4
_cell_length_a 9.766
_cell_length_b 8.598
_cell_length_c 5.246
_cell_volume 424.062
_citation_journal_id_ASTM KRISAJ
_cod_data_source_file Maslenikova_KRISAJ_1978_791.cif
_cod_data_source_block Al0.06Ca0.79Fe0.68Mg0.47O6Si2
_cod_original_cell_volume 424.0623
_cod_database_code 1542056

loop_
_symmetry_equiv_pos_as_xyz
x,y,z
-x,y,-z+1/2
-x,-y,-z
x,-y,z-1/2
x+1/2,y+1/2,z
-x+1/2,y+1/2,-z+1/2
-x+1/2,-y+1/2,-z
x+1/2,-y+1/2,z-1/2

loop_
_atom_site_label
_atom_site_type_symbol
_atom_site_fract_x
_atom_site_fract_y
_atom_site_fract_z
_atom_site_occupancy
_atom_site_U_iso_or_equiv
O3 O-2 0.35101 0.02006 -0.00355 1 0.0
Si1 Si+4 0.28757 0.09246 0.232 1 0.0
Al1 Al+3 0 0.299 0.25 0.06 0.0
Fe1 Fe+3 0 0.299 0.25 0.08 0.0
O1 O-2 0.11691 0.0001 0.14489 1 0.0
Ca1 Ca+2 0 0.299 0.25 0.79 0.0
Mg1 Mg+2 0 0.299 0.25 0.07 0.0
Fe2 Fe+2 0 0.90692 0.25 0.6 0.0
Mg2 Mg+2 0 0.90692 0.25 0.4 0.0
O2 O-2 0.36299 0.24877 0.32258 1 0.0
